data_7009077
loop_
_publ_author_name
'Colacio, Enrique'
'Dom\'inguez-Vera, Jos\'e Manuel'
'Ghazi, Mustapha'
'Kivek\"as, Raikko'
'Mar\'ia Moreno, Jos\'e'
'Pajunen, Aarne'

_publ_section_title
;
 Structure and magnetic properties of two cyanide-bridged
 one-dimensional M--CuII (M&#x2005;=&#x2005;FeIII or FeII) bimetallic
 assemblies from ferricyanide and CuN42+
 (N4&#x2005;=&#x2005;1,4,8,11-tetraazacyclotetradecane and
 N,N&#x200A;'-bis(2-pyridylmethylene)-1,3-propanediamine) building
 blocks
;
_journal_issue 4
_journal_name_full 'Journal of the Chemical Society, Dalton Transactions'
_journal_page_first 505
_journal_paper_doi 10.1039/a908485a
_journal_year 2000
_chemical_formula_moiety 'C16 H24 Cu Fe N10, 4(H2 O), K'
_chemical_formula_sum 'C16 H32 Cu Fe K N10 O4'
_chemical_formula_weight 587.01
_chemical_name_systematic
; 
 ? 
;
_space_group_IT_number 12
_symmetry_cell_setting monoclinic
_symmetry_space_group_name_Hall '-C 2y'
_symmetry_space_group_name_H-M 'C 1 2/m 1'
_atom_sites_solution_hydrogens geom
_atom_sites_solution_primary direct
_atom_sites_solution_secondary difmap
_audit_creation_method SHELXL-97
_cell_angle_alpha 90.00
_cell_angle_beta 131.59(3)
_cell_angle_gamma 90.00
_cell_formula_units_Z 2
_cell_length_a 14.405(3)
_cell_length_b 12.284(3)
_cell_length_c 9.836(2)
_cell_measurement_reflns_used 25
_cell_measurement_temperature 293(2)
_cell_measurement_theta_max 12.5
_cell_measurement_theta_min 1.5
_cell_volume 1301.7(8)
_computing_structure_refinement 'SHELXL-97 (Sheldrick, 1997)'
_computing_structure_solution 'SHELXS-97 (Sheldrick, 1990)'
_diffrn_ambient_temperature 293(2)
_diffrn_measured_fraction_theta_full 0.478
_diffrn_measured_fraction_theta_max 0.478
_diffrn_measurement_device_type 'Siemens STADI4'
_diffrn_radiation_monochromator graphite
_diffrn_radiation_source 'fine-focus sealed tube'
_diffrn_radiation_type MoK\a
_diffrn_radiation_wavelength 0.71073
_diffrn_reflns_av_R_equivalents 0.0000
_diffrn_reflns_av_sigmaI/netI 0.0575
_diffrn_reflns_limit_h_max 12
_diffrn_reflns_limit_h_min -17
_diffrn_reflns_limit_k_max 14
_diffrn_reflns_limit_k_min 0
_diffrn_reflns_limit_l_max 11
_diffrn_reflns_limit_l_min 0
_diffrn_reflns_number 1156
_diffrn_reflns_theta_full 25.00
_diffrn_reflns_theta_max 25.00
_diffrn_reflns_theta_min 2.65
_diffrn_standards_decay_% 2.6
_diffrn_standards_interval_time 90
_diffrn_standards_number 4
_exptl_absorpt_coefficient_mu 1.575
_exptl_absorpt_correction_type psi-scan
_exptl_crystal_colour brown
_exptl_crystal_density_diffrn 1.498
_exptl_crystal_density_method 'not measured'
_exptl_crystal_description needle
_exptl_crystal_F_000 608
_exptl_crystal_size_max 0.5
_exptl_crystal_size_mid 0.2
_exptl_crystal_size_min 0.1
_refine_diff_density_max 0.905
_refine_diff_density_min -1.532
_refine_diff_density_rms 0.172
_refine_ls_extinction_method none
_refine_ls_goodness_of_fit_ref 1.135
_refine_ls_hydrogen_treatment constr
_refine_ls_matrix_type full
_refine_ls_number_parameters 91
_refine_ls_number_reflns 1156
_refine_ls_number_restraints 4
_refine_ls_restrained_S_all 1.140
_refine_ls_R_factor_all 0.1071
_refine_ls_R_factor_gt 0.0819
_refine_ls_shift/su_max 0.000
_refine_ls_shift/su_mean 0.000
_refine_ls_structure_factor_coef Fsqd
_refine_ls_weighting_details 'w=1/[\s^2^(Fo^2^)+(0.1601P)^2^+4.7622P] where P=(Fo^2^+2Fc^2^)/3'
_refine_ls_weighting_scheme calc
_refine_ls_wR_factor_gt 0.2355
_refine_ls_wR_factor_ref 0.2595
_reflns_number_gt 842
_reflns_number_total 1156
_reflns_threshold_expression >2sigma(I)
_cod_data_source_file a908485a.txt
_cod_data_source_block compound1
_cod_depositor_comments
;
The following automatic conversions were performed:

'_refine_ls_weighting_scheme' value 'calc
w=1/[\s^2^(Fo^2^)+(0.1601P)^2^+4.7622P] where P=(Fo^2^+2Fc^2^)/3' was
changed to 'calc'. New tag '_refine_ls_weighting_details' was
created. The value of the new tag was set to
'w=1/[\s^2^(Fo^2^)+(0.1601P)^2^+4.7622P] where P=(Fo^2^+2Fc^2^)/3'.

Automatic conversion script
Id: cif_fix_values 3143 2015-03-26 13:38:13Z robertas 
;
_cod_original_cell_volume 1301.7(5)
_cod_original_sg_symbol_H-M 'C 1 2/c 1'
_cod_database_code 7009077

loop_
_symmetry_equiv_pos_as_xyz
'x, y, z'
'-x, y, -z'
'x+1/2, y+1/2, z'
'-x+1/2, y+1/2, -z'
'-x, -y, -z'
'x, -y, z'
'-x+1/2, -y+1/2, -z'
'x+1/2, -y+1/2, z'

loop_
_atom_site_label
_atom_site_type_symbol
_atom_site_fract_x
_atom_site_fract_y
_atom_site_fract_z
_atom_site_U_iso_or_equiv
_atom_site_adp_type
_atom_site_occupancy
_atom_site_calc_flag
_atom_site_refinement_flags
_atom_site_disorder_assembly
_atom_site_disorder_group
Cu Cu 0.0000 0.5000 0.5000 0.0311(4) Uani 1 d S . .
Fe Fe 0.5000 0.5000 1.0000 0.0468(6) Uani 1 d S . .
K K 0.3280(8) 0.5000 0.4101(12) 0.115(3) Uani 0.50 d SP . .
O O 0.1852(5) 0.3231(6) 0.3532(9) 0.083(2) Uani 1 d . . .
N1 N 0.2236(7) 0.5000 0.6527(12) 0.061(3) Uani 1 d S . .
N2 N 0.5674(7) 0.5000 0.7610(11) 0.072(3) Uani 1 d SD . .
N3 N 0.5000 0.7450(9) 1.0000 0.106(5) Uani 1 d SD . .
N4 N -0.0283(4) 0.6196(5) 0.3363(7) 0.0467(15) Uani 1 d . . .
H4 H 0.0435 0.6274 0.3583 0.056 Uiso 1 calc R . .
C1 C 0.3249(9) 0.5000 0.7785(14) 0.049(3) Uani 1 d S . .
C2 C 0.5447(6) 0.5000 0.8532(10) 0.036(2) Uani 1 d SD . .
C3 C 0.5000 0.6543(8) 1.0000 0.044(2) Uani 1 d SD . .
C4 C -0.0467(7) 0.7223(7) 0.3975(9) 0.076(3) Uani 1 d D . .
H4A H -0.1303 0.7252 0.3525 0.091 Uiso 1 calc R . .
H4B H -0.0341 0.7851 0.3517 0.091 Uiso 1 calc R . .
C5 C -0.1301(7) 0.6022(8) 0.1357(10) 0.077(3) Uani 1 d D . .
H5A H -0.2092 0.5970 0.1053 0.092 Uiso 1 calc R . .
H5B H -0.1337 0.6634 0.0702 0.092 Uiso 1 calc R . .
C6 C -0.1061(12) 0.5000 0.0816(16) 0.109(7) Uani 1 d SD . .
H6A H -0.1577 0.5000 -0.0494 0.130 Uiso 1 calc SR . .
H6B H -0.0202 0.5000 0.1355 0.130 Uiso 1 calc SR . .

loop_
_atom_site_aniso_label
_atom_site_aniso_U_11
_atom_site_aniso_U_22
_atom_site_aniso_U_33
_atom_site_aniso_U_23
_atom_site_aniso_U_13
_atom_site_aniso_U_12
Cu 0.0459(6) 0.0229(7) 0.0299(6) 0.000 0.0275(5) 0.000
Fe 0.0336(8) 0.0622(14) 0.0395(9) 0.000 0.0221(7) 0.000
K 0.127(4) 0.128(7) 0.133(5) 0.000 0.104(4) 0.000
O 0.060(2) 0.100(5) 0.097(4) 0.027(4) 0.055(3) 0.017(3)
N1 0.034(4) 0.080(7) 0.045(5) 0.000 0.016(3) 0.000
N2 0.063(4) 0.096(9) 0.069(5) 0.000 0.049(4) 0.000
N3 0.077(6) 0.163(16) 0.074(7) 0.000 0.048(5) 0.000
N4 0.0283(19) 0.060(4) 0.048(3) 0.026(3) 0.0240(19) 0.013(2)
C1 0.040(4) 0.057(7) 0.049(5) 0.000 0.029(4) 0.000
C2 0.022(3) 0.057(6) 0.026(3) 0.000 0.014(3) 0.000
C3 0.037(4) 0.047(6) 0.037(4) 0.000 0.021(3) 0.000
C4 0.071(4) 0.049(5) 0.129(6) 0.040(4) 0.075(4) 0.020(4)
C5 0.045(3) 0.129(9) 0.046(3) 0.042(5) 0.026(3) 0.020(5)
C6 0.067(6) 0.23(2) 0.038(5) 0.000 0.038(5) 0.000

loop_
_atom_type_symbol
_atom_type_description
_atom_type_scat_dispersion_real
_atom_type_scat_dispersion_imag
_atom_type_scat_source
C C 0.0033 0.0016 'International Tables Vol C Tables 4.2.6.8 and 6.1.1.4'
H H 0.0000 0.0000 'International Tables Vol C Tables 4.2.6.8 and 6.1.1.4'
N N 0.0061 0.0033 'International Tables Vol C Tables 4.2.6.8 and 6.1.1.4'
O O 0.0106 0.0060 'International Tables Vol C Tables 4.2.6.8 and 6.1.1.4'
Fe Fe 0.3463 0.8444 'International Tables Vol C Tables 4.2.6.8 and 6.1.1.4'
Cu Cu 0.3201 1.2651 'International Tables Vol C Tables 4.2.6.8 and 6.1.1.4'
K K 0.2009 0.2494 'International Tables Vol C Tables 4.2.6.8 and 6.1.1.4'

loop_
_geom_angle_atom_site_label_1
_geom_angle_atom_site_label_2
_geom_angle_atom_site_label_3
_geom_angle
_geom_angle_site_symmetry_1
_geom_angle_site_symmetry_3
_geom_angle_publ_flag
N4 Cu N4 180.000(1) 6_565 2_556 ?
N4 Cu N4 86.2(4) 6_565 5_566 ?
N4 Cu N4 93.8(4) 2_556 5_566 ?
N4 Cu N4 93.8(4) 6_565 . ?
N4 Cu N4 86.2(4) 2_556 . ?
N4 Cu N4 180.0 5_566 . ?
N4 Cu N1 91.4(2) 6_565 5_566 ?
N4 Cu N1 88.6(2) 2_556 5_566 ?
N4 Cu N1 88.6(2) 5_566 5_566 ?
N4 Cu N1 91.4(2) . 5_566 ?
N4 Cu N1 88.6(2) 6_565 . ?
N4 Cu N1 91.4(2) 2_556 . ?
N4 Cu N1 91.4(2) 5_566 . ?
N4 Cu N1 88.6(2) . . ?
N1 Cu N1 180.0 5_566 . ?
C3 Fe C3 180.000(2) 5_667 . ?
C3 Fe C2 90.000(4) 5_667 5_667 ?
C3 Fe C2 90.000(2) . 5_667 ?
C3 Fe C2 90.000(1) 5_667 . ?
C3 Fe C2 90.000(4) . . ?
C2 Fe C2 180.000(2) 5_667 . ?
C3 Fe C1 90.000(7) 5_667 . ?
C3 Fe C1 90.000(1) . . ?
C2 Fe C1 90.5(4) 5_667 . ?
C2 Fe C1 89.5(4) . . ?
C3 Fe C1 90.000(2) 5_667 5_667 ?
C3 Fe C1 90.000(7) . 5_667 ?
C2 Fe C1 89.5(4) 5_667 5_667 ?
C2 Fe C1 90.5(4) . 5_667 ?
C1 Fe C1 180.000(1) . 5_667 ?
O K O 102.8(4) . 6_565 ?
O K N2 112.7(3) . . ?
O K N2 112.7(3) 6_565 . ?
C1 N1 Cu 151.4(9) . . ?
C2 N2 K 102.0(6) . . ?
C4 N4 C5 111.8(6) . . ?
C4 N4 Cu 106.8(5) . . ?
C5 N4 Cu 116.8(5) . . ?
C4 N4 H4 107.0 . . ?
C5 N4 H4 107.0 . . ?
Cu N4 H4 107.0 . . ?
N1 C1 Fe 178.8(11) . . ?
N2 C2 Fe 177.8(7) . . ?
N3 C3 Fe 180.000(3) . . ?
N4 C4 C4 107.4(4) . 2_556 ?
N4 C4 H4A 110.2 . . ?
C4 C4 H4A 110.2 2_556 . ?
N4 C4 H4B 110.2 . . ?
C4 C4 H4B 110.2 2_556 . ?
H4A C4 H4B 108.5 . . ?
C6 C5 N4 109.5(7) . . ?
C6 C5 H5A 109.8 . . ?
N4 C5 H5A 109.8 . . ?
C6 C5 H5B 109.8 . . ?
N4 C5 H5B 109.8 . . ?
H5A C5 H5B 108.2 . . ?
C5 C6 C5 114.7(11) 6_565 . ?
C5 C6 H6A 108.6 6_565 . ?
C5 C6 H6A 108.6 . . ?
C5 C6 H6B 108.6 6_565 . ?
C5 C6 H6B 108.6 . . ?
H6A C6 H6B 107.6 . . ?

loop_
_geom_bond_atom_site_label_1
_geom_bond_atom_site_label_2
_geom_bond_distance
_geom_bond_site_symmetry_2
_geom_bond_publ_flag
Cu N4 2.012(6) 6_565 ?
Cu N4 2.012(6) 2_556 ?
Cu N4 2.012(6) 5_566 ?
Cu N4 2.012(6) . ?
Cu N1 2.492(9) 5_566 ?
Cu N1 2.492(9) . ?
Fe C3 1.895(10) 5_667 ?
Fe C3 1.895(10) . ?
Fe C2 1.933(8) 5_667 ?
Fe C2 1.933(8) . ?
Fe C1 1.952(9) . ?
Fe C1 1.952(9) 5_667 ?
K O 2.782(9) . ?
K O 2.782(9) 6_565 ?
K N2 2.829(12) . ?
N1 C1 1.124(12) . ?
N2 C2 1.151(8) . ?
N3 C3 1.115(9) . ?
N4 C4 1.495(11) . ?
N4 C5 1.499(9) . ?
N4 H4 0.9100 . ?
C4 C4 1.508(14) 2_556 ?
C4 H4A 0.9700 . ?
C4 H4B 0.9700 . ?
C5 C6 1.491(11) . ?
C5 H5A 0.9700 . ?
C5 H5B 0.9700 . ?
C6 C5 1.491(11) 6_565 ?
C6 H6A 0.9700 . ?
C6 H6B 0.9700 . ?
